data_7038028
loop_
_publ_author_name
'Mart\'inez-Ferrat\'e, Oriol'
'L\'opez-Valbuena, Josep M'
'Belmonte, Marta Mart\'inez'
'White, Andrew J. P.'
'Benet-Buchholz, Jordi'
'Britovsek, George J. P.'
'Claver, Carmen'
'van Leeuwen, Piet W. N. M.'

_publ_section_title
;
 Novel iminopyridine derivatives: ligands for preparation of Fe(ii) and
 Cu(ii) dinuclear complexes.
;
_journal_issue 8
_journal_name_full 'Dalton transactions (Cambridge, England : 2003)'
_journal_page_first 3564
_journal_page_last 3576
_journal_paper_doi 10.1039/c5dt04358a
_journal_volume 45
_journal_year 2016
_chemical_formula_sum 'C32.5 H30 Cu F6 N4 O9.5 S2'
_chemical_formula_weight 870.26
_chemical_name_systematic
; 
 ? 
;
_space_group_IT_number 2
_symmetry_cell_setting triclinic
_symmetry_space_group_name_Hall '-P 1'
_symmetry_space_group_name_H-M 'P -1'
_atom_sites_solution_hydrogens geom
_atom_sites_solution_primary direct
_atom_sites_solution_secondary difmap
_audit_creation_method SHELXL-97
_audit_update_record
;
2015-11-16 deposited with the CCDC.
2016-01-08 downloaded from the CCDC.
;
_cell_angle_alpha 91.244(2)
_cell_angle_beta 98.057(2)
_cell_angle_gamma 98.426(2)
_cell_formula_units_Z 4
_cell_length_a 13.8574(5)
_cell_length_b 15.1473(6)
_cell_length_c 17.5298(6)
_cell_measurement_reflns_used 9875
_cell_measurement_temperature 100(2)
_cell_measurement_theta_max 34.05
_cell_measurement_theta_min 2.29
_cell_volume 3600.5(2)
_computing_cell_refinement 'Bruker SAINT'
_computing_data_collection 'Bruker APEX2'
_computing_data_reduction 'Bruker SAINT'
_computing_molecular_graphics 'Bruker SHELXTL'
_computing_publication_material 'Bruker SHELXTL'
_computing_structure_refinement 'SHELXL-97 (Sheldrick, 2008)'
_computing_structure_solution 'SHELXS-97 (Sheldrick, 2008)'
_diffrn_ambient_temperature 100(2)
_diffrn_detector_area_resol_mean 512
_diffrn_detector_type '4K CCD area detector APEX II'
_diffrn_measured_fraction_theta_full 0.989
_diffrn_measured_fraction_theta_max 0.873
_diffrn_measurement_device_type 'Kappa 4-axis goniometer bruker-nonius'
_diffrn_measurement_method
;
 Fullsphere data collection, phi and omega scans
;
_diffrn_measurement_specimen_support 'magnetic support whith MicroMount'
_diffrn_radiation_monochromator 'Multilayer Montel 200 mirrors'
_diffrn_radiation_type MoK\a
_diffrn_radiation_wavelength 0.71073
_diffrn_reflns_av_R_equivalents 0.0346
_diffrn_reflns_av_sigmaI/netI 0.0715
_diffrn_reflns_limit_h_max 22
_diffrn_reflns_limit_h_min -22
_diffrn_reflns_limit_k_max 23
_diffrn_reflns_limit_k_min -24
_diffrn_reflns_limit_l_max 27
_diffrn_reflns_limit_l_min -28
_diffrn_reflns_number 65669
_diffrn_reflns_theta_full 25.00
_diffrn_reflns_theta_max 35.91
_diffrn_reflns_theta_min 1.17
_diffrn_source 'rotating anode X-ray tube'
_diffrn_source_current 70
_diffrn_source_power 50
_diffrn_source_size '3 mm x 0.3 mm fine focus'
_diffrn_source_type 'Bruker-Nonius FR 591'
_exptl_absorpt_coefficient_mu 0.815
_exptl_absorpt_correction_T_max 0.8540
_exptl_absorpt_correction_T_min 0.8540
_exptl_absorpt_correction_type empirical
_exptl_absorpt_process_details
; 
 SADABS Version 2008/1 Bruker-Nonius
 Blessing, Acta Cryst. (1995) A51 33-38
;
_exptl_crystal_colour black
_exptl_crystal_density_diffrn 1.605
_exptl_crystal_density_method 'not measured'
_exptl_crystal_description block
_exptl_crystal_F_000 1776
_exptl_crystal_size_max 0.20
_exptl_crystal_size_mid 0.20
_exptl_crystal_size_min 0.20
_refine_diff_density_max 1.583
_refine_diff_density_min -1.725
_refine_diff_density_rms 0.118
_refine_ls_extinction_method none
_refine_ls_goodness_of_fit_ref 1.099
_refine_ls_hydrogen_treatment noref
_refine_ls_matrix_type full
_refine_ls_number_parameters 999
_refine_ls_number_reflns 29572
_refine_ls_number_restraints 24
_refine_ls_restrained_S_all 1.102
_refine_ls_R_factor_all 0.1146
_refine_ls_R_factor_gt 0.0610
_refine_ls_shift/su_max 0.001
_refine_ls_shift/su_mean 0.000
_refine_ls_structure_factor_coef Fsqd
_refine_ls_weighting_details 'calc w=1/[\s^2^(Fo^2^)+(0.0931P)^2^+1.3345P] where P=(Fo^2^+2Fc^2^)/3'
_refine_ls_weighting_scheme calc
_refine_ls_wR_factor_gt 0.1663
_refine_ls_wR_factor_ref 0.1923
_reflns_number_gt 17485
_reflns_number_total 29572
_reflns_threshold_expression >2sigma(I)
_cod_data_source_file c5dt04358a2.cif
_cod_data_source_block om451_0m
_cod_depositor_comments
;
The following automatic conversions were performed:
'_diffrn_measurement_specimen_suppport' tag replaced with
'_diffrn_measurement_specimen_support' tag as specified in the
replacement file
'/usr/data/users/saulius/crontab/automatic-downloads/rss-feeds/RSC/lib/lists/replacement-tags.lst'.

Automatic conversion script
Id: cif_correct_tags 4268 2015-11-12 08:31:59Z antanas 

The following automatic conversions were performed:

'_symmetry_cell_setting' value 'Triclinic' changed to 'triclinic'
according to
/usr/data/users/saulius/crontab/automatic-downloads/rss-feeds/RSC/lib/dictionaries/cif_core.dic
dictionary named 'cif_core.dic' version 2.4.2 from 2011-04-26.

Automatic conversion script
Id: cif_fix_values 4268 2015-11-12 08:31:59Z antanas 

 Adding full bibliography for 7038024--7038030.cif.
;
_cod_original_sg_symbol_H-M P-1
_cod_original_formula_sum 'C32.50 H30 Cu F6 N4 O9.50 S2'
_cod_database_code 7038028

loop_
_symmetry_equiv_pos_as_xyz
'x, y, z'
'-x, -y, -z'

loop_
_atom_site_label
_atom_site_type_symbol
_atom_site_fract_x
_atom_site_fract_y
_atom_site_fract_z
_atom_site_U_iso_or_equiv
_atom_site_adp_type
_atom_site_occupancy
_atom_site_symmetry_multiplicity
_atom_site_calc_flag
_atom_site_refinement_flags
Cu1A Cu 0.15666(2) 0.30341(2) 0.588376(18) 0.02098(8) Uani 1 1 d .
O1A O 0.01454(13) 0.47695(12) 0.60176(10) 0.0193(3) Uani 1 1 d .
O2A O -0.07065(13) 0.59076(12) 0.55680(10) 0.0182(3) Uani 1 1 d .
O3A O 0.26282(13) 0.26855(13) 0.68196(11) 0.0211(4) Uani 1 1 d .
H1O3 H 0.2673 0.2103 0.6871 0.032 Uiso 1 1 d R
N1A N 0.26063(14) 0.34272(14) 0.52407(12) 0.0172(4) Uani 1 1 d .
N2A N 0.19691(15) 0.43767(14) 0.62816(12) 0.0169(4) Uani 1 1 d .
N3A N 0.05319(14) 0.24833(14) 0.50124(12) 0.0163(4) Uani 1 1 d .
N4A N 0.05401(15) 0.25010(16) 0.64975(12) 0.0204(4) Uani 1 1 d .
C1A C 0.28939(18) 0.29168(18) 0.47073(15) 0.0207(5) Uani 1 1 d .
H1A H 0.2634 0.2299 0.4653 0.025 Uiso 1 1 calc R
C2A C 0.35634(19) 0.32682(19) 0.42303(15) 0.0227(5) Uani 1 1 d .
H2A H 0.3750 0.2899 0.3849 0.027 Uiso 1 1 calc R
C3A C 0.3952(2) 0.4163(2) 0.43207(16) 0.0249(5) Uani 1 1 d .
H3A H 0.4403 0.4419 0.3997 0.030 Uiso 1 1 calc R
C4A C 0.36772(19) 0.46864(18) 0.48882(15) 0.0221(5) Uani 1 1 d .
H4A H 0.3948 0.5300 0.4966 0.027 Uiso 1 1 calc R
C5A C 0.30001(17) 0.42958(17) 0.53396(14) 0.0178(4) Uani 1 1 d .
C6A C 0.26469(18) 0.47928(17) 0.59478(14) 0.0182(4) Uani 1 1 d .
H6A H 0.2913 0.5398 0.6086 0.022 Uiso 1 1 calc R
C7A C 0.15998(17) 0.48088(16) 0.68879(13) 0.0160(4) Uani 1 1 d .
C8A C 0.21616(18) 0.50107(17) 0.76063(14) 0.0179(4) Uani 1 1 d .
H8A H 0.2827 0.4907 0.7688 0.022 Uiso 1 1 calc R
C9A C 0.17601(18) 0.53638(17) 0.82079(14) 0.0182(4) Uani 1 1 d .
C10A C 0.07900(18) 0.55350(17) 0.80620(14) 0.0183(4) Uani 1 1 d .
H10A H 0.0510 0.5785 0.8465 0.022 Uiso 1 1 calc R
C11A C 0.02183(17) 0.53479(16) 0.73377(14) 0.0164(4) Uani 1 1 d .
C12A C 0.06280(17) 0.49750(16) 0.67494(13) 0.0165(4) Uani 1 1 d .
C13A C -0.08176(17) 0.55757(18) 0.71542(14) 0.0183(4) Uani 1 1 d .
H13A H -0.1156 0.5527 0.7623 0.022 Uiso 1 1 calc R
C14A C -0.13847(18) 0.49201(18) 0.65077(15) 0.0212(5) Uani 1 1 d .
H14A H -0.1438 0.4300 0.6683 0.025 Uiso 1 1 calc R
H14B H -0.2058 0.5064 0.6357 0.025 Uiso 1 1 calc R
C15A C -0.08119(17) 0.50179(17) 0.58361(14) 0.0177(4) Uani 1 1 d .
H15A H -0.1183 0.4610 0.5403 0.021 Uiso 1 1 calc R
C16A C -0.07723(17) 0.65041(17) 0.68622(14) 0.0173(4) Uani 1 1 d .
C17A C -0.07607(18) 0.72609(19) 0.73273(15) 0.0206(5) Uani 1 1 d .
H17A H -0.0831 0.7194 0.7855 0.025 Uiso 1 1 calc R
C18A C 0.06493(18) 0.18844(18) 0.29585(15) 0.0207(5) Uani 1 1 d .
C19A C 0.05610(18) 0.17931(17) 0.37345(14) 0.0192(5) Uani 1 1 d .
H19A H 0.0480 0.1215 0.3939 0.023 Uiso 1 1 calc R
C20A C 0.05904(16) 0.25443(17) 0.42130(13) 0.0164(4) Uani 1 1 d .
C21A C -0.06956(16) 0.66027(17) 0.60808(14) 0.0165(4) Uani 1 1 d .
C22A C 0.0608(2) 0.1069(2) 0.24328(16) 0.0294(6) Uani 1 1 d .
H22A H 0.1261 0.0884 0.2480 0.044 Uiso 1 1 calc R
H22B H 0.0404 0.1215 0.1898 0.044 Uiso 1 1 calc R
H22C H 0.0132 0.0582 0.2580 0.044 Uiso 1 1 calc R
C23A C 0.23621(19) 0.55566(19) 0.89916(15) 0.0226(5) Uani 1 1 d .
H23A H 0.2483 0.4993 0.9224 0.034 Uiso 1 1 calc R
H23B H 0.2003 0.5881 0.9320 0.034 Uiso 1 1 calc R
H23C H 0.2993 0.5921 0.8941 0.034 Uiso 1 1 calc R
C24A C -0.01913(18) 0.19792(17) 0.52347(15) 0.0197(5) Uani 1 1 d .
H24A H -0.0690 0.1631 0.4879 0.024 Uiso 1 1 calc R
C25A C -0.02072(18) 0.19687(17) 0.60690(15) 0.0201(5) Uani 1 1 d .
C26A C -0.0957(2) 0.1469(2) 0.63867(17) 0.0307(6) Uani 1 1 d .
H26A H -0.1474 0.1091 0.6071 0.037 Uiso 1 1 calc R
C27A C -0.0931(2) 0.1538(2) 0.71793(18) 0.0350(7) Uani 1 1 d .
H27A H -0.1437 0.1208 0.7416 0.042 Uiso 1 1 calc R
C28A C -0.0169(2) 0.2086(2) 0.76199(17) 0.0314(6) Uani 1 1 d .
H28A H -0.0140 0.2139 0.8164 0.038 Uiso 1 1 calc R
C29A C 0.0555(2) 0.2559(2) 0.72580(16) 0.0285(6) Uani 1 1 d .
H29A H 0.1082 0.2939 0.7562 0.034 Uiso 1 1 calc R
C30A C 0.3683(2) 0.29348(19) 0.68593(17) 0.0263(6) Uani 1 1 d .
H30A H 0.3900 0.2682 0.6405 0.039 Uiso 1 1 calc R
H30B H 0.4017 0.2704 0.7326 0.039 Uiso 1 1 calc R
H30C H 0.3846 0.3587 0.6874 0.039 Uiso 1 1 calc R
Cu1B Cu 0.54519(2) 0.23792(2) 0.087219(17) 0.01815(7) Uani 1 1 d .
O1B O 0.50390(13) 0.03328(12) 0.11105(10) 0.0186(3) Uani 1 1 d .
O2B O 0.47586(13) -0.11181(12) 0.05898(10) 0.0184(3) Uani 1 1 d .
N1B N 0.45706(15) 0.28227(14) 0.00224(12) 0.0165(4) Uani 1 1 d .
N2B N 0.41669(14) 0.17656(14) 0.11228(12) 0.0161(4) Uani 1 1 d .
N3B N 0.65912(15) 0.22588(14) 0.03141(11) 0.0166(4) Uani 1 1 d .
N4B N 0.64268(14) 0.22006(14) 0.17768(12) 0.0164(4) Uani 1 1 d .
C1B C 0.48144(19) 0.34066(18) -0.05050(15) 0.0209(5) Uani 1 1 d .
H1B H 0.5485 0.3664 -0.0488 0.025 Uiso 1 1 calc R
C2B C 0.4117(2) 0.36475(19) -0.10756(16) 0.0244(5) Uani 1 1 d .
H2B H 0.4309 0.4062 -0.1446 0.029 Uiso 1 1 calc R
C3B C 0.3142(2) 0.3282(2) -0.11018(17) 0.0287(6) Uani 1 1 d .
H3B H 0.2655 0.3431 -0.1495 0.034 Uiso 1 1 calc R
C4B C 0.2880(2) 0.2690(2) -0.05434(17) 0.0277(6) Uani 1 1 d .
H4B H 0.2213 0.2429 -0.0546 0.033 Uiso 1 1 calc R
C5B C 0.36152(17) 0.24929(17) 0.00155(14) 0.0183(4) Uani 1 1 d .
C6B C 0.34285(18) 0.18959(18) 0.06476(14) 0.0200(5) Uani 1 1 d .
H6B H 0.2781 0.1619 0.0697 0.024 Uiso 1 1 calc R
C7B C 0.40650(16) 0.11727(15) 0.17365(14) 0.0153(4) Uani 1 1 d .
C8B C 0.35344(17) 0.13315(17) 0.23308(14) 0.0179(4) Uani 1 1 d .
H8B H 0.3204 0.1839 0.2328 0.021 Uiso 1 1 calc R
C9B C 0.34896(18) 0.07438(16) 0.29304(14) 0.0182(4) Uani 1 1 d .
C10B C 0.39670(19) -0.00009(17) 0.29089(14) 0.0195(5) Uani 1 1 d .
H10B H 0.3936 -0.0406 0.3314 0.023 Uiso 1 1 calc R
C11B C 0.44857(18) -0.01708(16) 0.23147(13) 0.0167(4) Uani 1 1 d .
C12B C 0.45437(17) 0.04286(16) 0.17300(13) 0.0153(4) Uani 1 1 d .
C13B C 0.49438(19) -0.10130(17) 0.22414(14) 0.0189(4) Uani 1 1 d .
H13B H 0.5148 -0.1239 0.2762 0.023 Uiso 1 1 calc R
C14B C 0.58348(19) -0.07955(18) 0.18157(15) 0.0218(5) Uani 1 1 d .
H14C H 0.6331 -0.0330 0.2111 0.026 Uiso 1 1 calc R
H14D H 0.6145 -0.1336 0.1751 0.026 Uiso 1 1 calc R
C15B C 0.54666(17) -0.04653(17) 0.10391(14) 0.0175(4) Uani 1 1 d .
H15B H 0.6043 -0.0325 0.0753 0.021 Uiso 1 1 calc R
C16B C 0.41913(19) -0.17013(16) 0.17648(14) 0.0191(5) Uani 1 1 d .
C17B C 0.6498(2) 0.23010(18) -0.20758(15) 0.0233(5) Uani 1 1 d .
H17B H 0.6465 0.2313 -0.2620 0.028 Uiso 1 1 calc R
C18B C 0.7227(2) 0.28793(18) -0.16180(15) 0.0241(5) Uani 1 1 d .
C19B C 0.7281(2) 0.28518(18) -0.08195(15) 0.0228(5) Uani 1 1 d .
H19B H 0.7788 0.3231 -0.0495 0.027 Uiso 1 1 calc R
C20B C 0.65902(18) 0.22678(17) -0.04977(14) 0.0174(4) Uani 1 1 d .
C21B C 0.41341(17) -0.16879(16) 0.09666(13) 0.0163(4) Uani 1 1 d .
C22B C 0.7970(3) 0.3522(2) -0.19618(18) 0.0354(7) Uani 1 1 d .
H22D H 0.7799 0.4126 -0.1931 0.053 Uiso 1 1 calc R
H22E H 0.7965 0.3342 -0.2503 0.053 Uiso 1 1 calc R
H22F H 0.8629 0.3517 -0.1675 0.053 Uiso 1 1 calc R
C23B C 0.2965(2) 0.09265(19) 0.36011(16) 0.0250(5) Uani 1 1 d .
H23D H 0.3451 0.1113 0.4059 0.037 Uiso 1 1 calc R
H23E H 0.2534 0.0383 0.3704 0.037 Uiso 1 1 calc R
H23F H 0.2568 0.1403 0.3476 0.037 Uiso 1 1 calc R
C24B C 0.73668(18) 0.21342(18) 0.07566(14) 0.0197(5) Uani 1 1 d .
H24B H 0.7948 0.2043 0.0555 0.024 Uiso 1 1 calc R
C25B C 0.73294(17) 0.21377(17) 0.15842(14) 0.0190(5) Uani 1 1 d .
C26B C 0.81385(19) 0.2091(2) 0.21240(17) 0.0285(6) Uani 1 1 d .
H26B H 0.8759 0.2040 0.1970 0.034 Uiso 1 1 calc R
C27B C 0.8031(2) 0.2118(2) 0.29032(17) 0.0328(7) Uani 1 1 d .
H27B H 0.8579 0.2093 0.3290 0.039 Uiso 1 1 calc R
C28B C 0.7116(2) 0.2182(2) 0.30992(16) 0.0294(6) Uani 1 1 d .
H28B H 0.7024 0.2199 0.3626 0.035 Uiso 1 1 calc R
C29B C 0.63278(19) 0.22212(19) 0.25231(14) 0.0215(5) Uani 1 1 d .
H29B H 0.5699 0.2264 0.2665 0.026 Uiso 1 1 calc R
S1SA S 0.03275(6) 0.24994(6) 0.02874(4) 0.03084(16) Uani 1 1 d .
O1SA O -0.0034(3) 0.2049(2) -0.04360(16) 0.0704(11) Uani 1 1 d .
O2SA O 0.12901(18) 0.23268(19) 0.06263(18) 0.0503(7) Uani 1 1 d .
O3SA O -0.03680(15) 0.24927(19) 0.08188(13) 0.0400(6) Uani 1 1 d .
C1SA C 0.0539(2) 0.3660(3) 0.0040(2) 0.0403(8) Uani 1 1 d .
F1SA F 0.10631(19) 0.37609(17) -0.05428(18) 0.0686(8) Uani 1 1 d .
F2SA F 0.10070(18) 0.41769(18) 0.06325(19) 0.0717(8) Uani 1 1 d .
F3SA F -0.03005(16) 0.39694(17) -0.01834(16) 0.0597(7) Uani 1 1 d .
S1SB S 0.19845(5) 0.05016(5) 0.60514(4) 0.02672(15) Uani 1 1 d .
O1SB O 0.22493(16) 0.09084(14) 0.68262(13) 0.0315(5) Uani 1 1 d .
O2SB O 0.17538(17) 0.11366(16) 0.54760(14) 0.0383(5) Uani 1 1 d .
O3SB O 0.13591(17) -0.03408(17) 0.59969(15) 0.0434(6) Uani 1 1 d .
C1SB C 0.3161(2) 0.0224(2) 0.58365(18) 0.0296(6) Uani 1 1 d .
F1SB F 0.38061(14) 0.09563(14) 0.58338(13) 0.0416(5) Uani 1 1 d .
F2SB F 0.35380(15) -0.03070(14) 0.63519(12) 0.0432(5) Uani 1 1 d .
F3SB F 0.30502(17) -0.01865(14) 0.51406(12) 0.0440(5) Uani 1 1 d .
S1SC S 0.72041(6) 0.27461(5) 0.53535(5) 0.03163(16) Uani 1 1 d .
O1SC O 0.76643(15) 0.21331(16) 0.49588(12) 0.0319(5) Uani 1 1 d .
O2SC O 0.7173(2) 0.35767(18) 0.49889(18) 0.0576(8) Uani 1 1 d .
O3SC O 0.7473(3) 0.2819(2) 0.61756(16) 0.0628(9) Uani 1 1 d .
C1SC C 0.5919(3) 0.2237(3) 0.5229(2) 0.0458(9) Uani 1 1 d .
F1SC F 0.5828(2) 0.1462(2) 0.5580(2) 0.0833(10) Uani 1 1 d .
F2SC F 0.55469(16) 0.2094(2) 0.45029(16) 0.0751(9) Uani 1 1 d .
F3SC F 0.5365(2) 0.2755(2) 0.55461(18) 0.0848(10) Uani 1 1 d .
S1SD S 0.48632(4) 0.40653(4) 0.21767(4) 0.01928(12) Uani 1 1 d .
O1SD O 0.52599(14) 0.37754(13) 0.15050(11) 0.0238(4) Uani 1 1 d .
O2SD O 0.46056(16) 0.33732(14) 0.26860(13) 0.0315(5) Uani 1 1 d .
O3SD O 0.53752(15) 0.48939(14) 0.25360(13) 0.0303(5) Uani 1 1 d .
C1SD C 0.3664(2) 0.4341(2) 0.17667(19) 0.0296(6) Uani 1 1 d .
F1SD F 0.37583(16) 0.49985(17) 0.12757(14) 0.0525(6) Uani 1 1 d .
F2SD F 0.31960(14) 0.46117(15) 0.23188(13) 0.0458(5) Uani 1 1 d .
F3SD F 0.30940(14) 0.36437(16) 0.13930(15) 0.0521(6) Uani 1 1 d .
O1M O 0.1670(3) 0.9258(3) 0.0381(3) 0.0967(14) Uani 1 1 d U
H1M H 0.1153 0.8882 0.0312 0.145 Uiso 1 1 calc R
C1M C 0.1846(5) 0.9538(5) 0.1084(3) 0.110(3) Uani 1 1 d U
H1M1 H 0.2531 0.9835 0.1200 0.165 Uiso 1 1 calc R
H1M2 H 0.1745 0.9031 0.1417 0.165 Uiso 1 1 calc R
H1M3 H 0.1400 0.9962 0.1175 0.165 Uiso 1 1 calc R
O1T O 0.2340(2) 0.0394(3) 0.9416(3) 0.0914(13) Uani 1 1 d U
H1T H 0.2048 0.0184 0.9776 0.137 Uiso 1 1 d R
C1T C 0.1596(4) 0.0495(4) 0.8718(4) 0.0856(18) Uani 1 1 d U
H1T1 H 0.0956 0.0537 0.8881 0.128 Uiso 1 1 calc R
H1T2 H 0.1531 -0.0025 0.8362 0.128 Uiso 1 1 calc R
H1T3 H 0.1818 0.1038 0.8458 0.128 Uiso 1 1 calc R

loop_
_atom_site_aniso_label
_atom_site_aniso_U_11
_atom_site_aniso_U_22
_atom_site_aniso_U_33
_atom_site_aniso_U_23
_atom_site_aniso_U_13
_atom_site_aniso_U_12
Cu1A 0.01806(14) 0.02734(17) 0.01664(15) -0.00200(12) 0.00568(10) -0.00213(12)
O1A 0.0213(8) 0.0225(9) 0.0145(8) 0.0020(6) 0.0006(6) 0.0066(7)
O2A 0.0262(8) 0.0162(8) 0.0133(8) 0.0045(6) 0.0045(6) 0.0047(6)
O3A 0.0202(8) 0.0213(9) 0.0223(9) 0.0056(7) 0.0020(7) 0.0053(7)
N1A 0.0158(8) 0.0204(10) 0.0155(9) 0.0008(7) 0.0024(7) 0.0032(7)
N2A 0.0186(9) 0.0189(10) 0.0148(9) 0.0034(7) 0.0035(7) 0.0064(7)
N3A 0.0176(9) 0.0154(9) 0.0165(9) 0.0043(7) 0.0026(7) 0.0037(7)
N4A 0.0184(9) 0.0283(12) 0.0151(9) 0.0008(8) 0.0042(7) 0.0034(8)
C1A 0.0213(11) 0.0212(12) 0.0204(12) 0.0010(9) 0.0055(9) 0.0031(9)
C2A 0.0223(11) 0.0276(13) 0.0204(12) 0.0023(10) 0.0082(9) 0.0055(10)
C3A 0.0236(12) 0.0306(14) 0.0225(13) 0.0064(10) 0.0081(9) 0.0051(10)
C4A 0.0250(11) 0.0201(12) 0.0226(12) 0.0069(9) 0.0083(9) 0.0021(9)
C5A 0.0181(10) 0.0187(11) 0.0172(11) 0.0038(8) 0.0022(8) 0.0046(8)
C6A 0.0212(10) 0.0173(11) 0.0174(11) 0.0036(8) 0.0029(8) 0.0064(8)
C7A 0.0205(10) 0.0133(10) 0.0149(10) 0.0030(8) 0.0036(8) 0.0034(8)
C8A 0.0190(10) 0.0183(11) 0.0171(11) 0.0042(8) 0.0019(8) 0.0052(8)
C9A 0.0207(10) 0.0169(11) 0.0172(11) 0.0034(8) 0.0033(8) 0.0031(8)
C10A 0.0235(11) 0.0185(11) 0.0146(10) 0.0034(8) 0.0053(8) 0.0058(9)
C11A 0.0189(10) 0.0158(10) 0.0158(10) 0.0068(8) 0.0041(8) 0.0044(8)
C12A 0.0194(10) 0.0154(10) 0.0142(10) 0.0045(8) 0.0002(8) 0.0029(8)
C13A 0.0182(10) 0.0242(12) 0.0140(10) 0.0079(9) 0.0037(8) 0.0055(9)
C14A 0.0198(11) 0.0240(12) 0.0196(12) 0.0072(9) 0.0037(9) 0.0009(9)
C15A 0.0188(10) 0.0190(11) 0.0152(10) 0.0054(8) 0.0011(8) 0.0027(8)
C16A 0.0154(9) 0.0237(12) 0.0141(10) 0.0048(8) 0.0026(7) 0.0066(8)
C17A 0.0186(10) 0.0291(13) 0.0157(11) 0.0037(9) 0.0022(8) 0.0086(9)
C18A 0.0211(11) 0.0241(12) 0.0179(11) 0.0020(9) 0.0013(8) 0.0082(9)
C19A 0.0199(10) 0.0185(11) 0.0188(11) 0.0033(9) 0.0001(8) 0.0039(8)
C20A 0.0156(9) 0.0194(11) 0.0147(10) 0.0042(8) 0.0015(7) 0.0040(8)
C21A 0.0158(9) 0.0197(11) 0.0148(10) 0.0044(8) 0.0019(7) 0.0048(8)
C22A 0.0359(14) 0.0312(15) 0.0210(13) -0.0037(11) -0.0016(11) 0.0115(12)
C23A 0.0253(12) 0.0223(12) 0.0199(12) 0.0005(9) 0.0012(9) 0.0043(9)
C24A 0.0196(10) 0.0194(11) 0.0192(11) 0.0048(9) 0.0004(8) 0.0014(9)
C25A 0.0200(10) 0.0202(12) 0.0201(11) 0.0062(9) 0.0025(8) 0.0026(9)
C26A 0.0304(14) 0.0348(16) 0.0245(14) 0.0104(11) 0.0051(11) -0.0054(12)
C27A 0.0334(15) 0.0455(19) 0.0270(15) 0.0167(13) 0.0103(12) 0.0003(13)
C28A 0.0349(15) 0.0442(18) 0.0195(13) 0.0109(12) 0.0120(11) 0.0117(13)
C29A 0.0261(12) 0.0415(17) 0.0185(12) 0.0016(11) 0.0056(10) 0.0046(12)
C30A 0.0242(12) 0.0233(13) 0.0298(14) 0.0056(11) -0.0016(10) 0.0029(10)
Cu1B 0.01446(13) 0.02591(16) 0.01467(14) 0.01025(11) 0.00275(10) 0.00302(11)
O1B 0.0228(8) 0.0182(8) 0.0176(8) 0.0057(6) 0.0082(6) 0.0067(6)
O2B 0.0221(8) 0.0188(8) 0.0141(8) 0.0044(6) 0.0051(6) -0.0002(6)
N1B 0.0191(9) 0.0175(9) 0.0143(9) 0.0056(7) 0.0035(7) 0.0055(7)
N2B 0.0187(9) 0.0145(9) 0.0161(9) 0.0062(7) 0.0043(7) 0.0036(7)
N3B 0.0193(9) 0.0185(10) 0.0119(9) 0.0035(7) 0.0033(7) 0.0010(7)
N4B 0.0165(8) 0.0184(10) 0.0155(9) 0.0048(7) 0.0032(7) 0.0045(7)
C1B 0.0219(11) 0.0207(12) 0.0205(12) 0.0088(9) 0.0050(9) 0.0013(9)
C2B 0.0281(12) 0.0262(13) 0.0203(12) 0.0115(10) 0.0039(9) 0.0071(10)
C3B 0.0264(13) 0.0392(16) 0.0228(13) 0.0166(11) 0.0020(10) 0.0117(11)
C4B 0.0197(11) 0.0394(16) 0.0256(13) 0.0154(12) 0.0040(9) 0.0074(11)
C5B 0.0186(10) 0.0207(11) 0.0183(11) 0.0081(9) 0.0063(8) 0.0070(8)
C6B 0.0171(10) 0.0261(13) 0.0183(11) 0.0078(9) 0.0056(8) 0.0044(9)
C7B 0.0167(9) 0.0132(10) 0.0168(10) 0.0066(8) 0.0042(8) 0.0026(8)
C8B 0.0189(10) 0.0155(11) 0.0208(11) 0.0042(8) 0.0068(8) 0.0037(8)
C9B 0.0221(11) 0.0160(11) 0.0168(11) 0.0034(8) 0.0064(8) 0.0003(8)
C10B 0.0286(12) 0.0174(11) 0.0125(10) 0.0047(8) 0.0032(8) 0.0025(9)
C11B 0.0226(10) 0.0134(10) 0.0144(10) 0.0033(8) 0.0012(8) 0.0044(8)
C12B 0.0179(10) 0.0155(10) 0.0130(10) 0.0037(8) 0.0033(7) 0.0030(8)
C13B 0.0273(12) 0.0179(11) 0.0130(10) 0.0042(8) 0.0017(8) 0.0093(9)
C14B 0.0222(11) 0.0228(12) 0.0206(12) 0.0005(9) -0.0019(9) 0.0091(9)
C15B 0.0173(10) 0.0174(11) 0.0194(11) 0.0020(8) 0.0042(8) 0.0057(8)
C16B 0.0290(12) 0.0144(11) 0.0158(11) 0.0041(8) 0.0044(9) 0.0075(9)
C17B 0.0397(14) 0.0184(12) 0.0141(11) 0.0057(9) 0.0091(10) 0.0064(10)
C18B 0.0376(14) 0.0164(11) 0.0200(12) 0.0038(9) 0.0139(10) -0.0002(10)
C19B 0.0290(12) 0.0195(12) 0.0208(12) 0.0022(9) 0.0107(10) -0.0009(10)
C20B 0.0224(11) 0.0178(11) 0.0140(10) 0.0043(8) 0.0071(8) 0.0049(8)
C21B 0.0200(10) 0.0156(10) 0.0145(10) 0.0049(8) 0.0037(8) 0.0045(8)
C22B 0.0544(19) 0.0254(15) 0.0277(15) 0.0032(11) 0.0233(14) -0.0071(13)
C23B 0.0310(13) 0.0242(13) 0.0219(12) 0.0019(10) 0.0112(10) 0.0041(10)
C24B 0.0186(10) 0.0246(12) 0.0175(11) 0.0043(9) 0.0067(8) 0.0035(9)
C25B 0.0158(10) 0.0219(12) 0.0196(11) 0.0066(9) 0.0023(8) 0.0037(8)
C26B 0.0177(11) 0.0443(18) 0.0245(13) 0.0091(12) 0.0023(9) 0.0081(11)
C27B 0.0256(13) 0.051(2) 0.0215(13) 0.0087(13) -0.0023(10) 0.0096(12)
C28B 0.0305(13) 0.0425(17) 0.0163(12) 0.0075(11) 0.0031(10) 0.0088(12)
C29B 0.0248(11) 0.0267(13) 0.0154(11) 0.0058(9) 0.0052(9) 0.0088(10)
S1SA 0.0347(4) 0.0357(4) 0.0226(3) 0.0035(3) 0.0130(3) -0.0021(3)
O1SA 0.119(3) 0.0531(18) 0.0283(14) -0.0052(13) 0.0184(16) -0.0279(19)
O2SA 0.0363(13) 0.0536(17) 0.0704(19) 0.0257(14) 0.0289(13) 0.0145(12)
O3SA 0.0224(9) 0.0704(18) 0.0280(11) 0.0098(11) 0.0095(8) 0.0030(10)
C1SA 0.0296(15) 0.0391(19) 0.055(2) 0.0054(16) 0.0137(14) 0.0066(13)
F1SA 0.0666(16) 0.0548(15) 0.101(2) 0.0436(15) 0.0550(16) 0.0182(12)
F2SA 0.0484(13) 0.0467(15) 0.111(2) -0.0201(15) -0.0055(14) -0.0028(11)
F3SA 0.0401(12) 0.0602(16) 0.0818(19) 0.0237(14) 0.0073(12) 0.0158(11)
S1SB 0.0256(3) 0.0213(3) 0.0312(4) 0.0074(3) -0.0020(3) 0.0016(2)
O1SB 0.0376(11) 0.0235(10) 0.0335(11) 0.0048(8) 0.0077(9) 0.0025(8)
O2SB 0.0409(12) 0.0363(13) 0.0390(13) 0.0167(10) -0.0029(10) 0.0168(10)
O3SB 0.0367(12) 0.0357(13) 0.0508(15) 0.0031(11) 0.0003(11) -0.0125(10)
C1SB 0.0363(15) 0.0244(14) 0.0284(14) 0.0044(11) -0.0007(11) 0.0098(11)
F1SB 0.0327(9) 0.0383(11) 0.0528(13) 0.0013(9) 0.0103(9) -0.0023(8)
F2SB 0.0496(11) 0.0417(12) 0.0405(11) 0.0102(9) -0.0048(9) 0.0233(9)
F3SB 0.0665(14) 0.0342(11) 0.0327(11) -0.0026(8) 0.0068(9) 0.0131(10)
S1SC 0.0449(4) 0.0244(4) 0.0270(4) 0.0030(3) 0.0073(3) 0.0076(3)
O1SC 0.0302(10) 0.0414(13) 0.0243(10) 0.0004(9) 0.0020(8) 0.0081(9)
O2SC 0.081(2) 0.0333(14) 0.0643(19) 0.0229(13) 0.0190(16) 0.0171(14)
O3SC 0.093(2) 0.068(2) 0.0279(13) -0.0088(14) 0.0013(14) 0.0206(18)
C1SC 0.0364(17) 0.060(2) 0.049(2) 0.0202(19) 0.0192(15) 0.0181(16)
F1SC 0.0630(16) 0.073(2) 0.120(3) 0.0531(18) 0.0407(17) -0.0026(14)
F2SC 0.0295(11) 0.127(3) 0.0640(17) 0.0006(17) -0.0037(11) 0.0047(14)
F3SC 0.0706(18) 0.129(3) 0.080(2) 0.029(2) 0.0470(16) 0.0604(19)
S1SD 0.0195(3) 0.0162(3) 0.0233(3) 0.0047(2) 0.0064(2) 0.0032(2)
O1SD 0.0256(9) 0.0241(10) 0.0233(9) 0.0045(7) 0.0060(7) 0.0056(7)
O2SD 0.0391(11) 0.0268(11) 0.0350(12) 0.0141(9) 0.0195(9) 0.0111(9)
O3SD 0.0272(10) 0.0250(10) 0.0381(12) -0.0049(9) 0.0072(8) 0.0005(8)
C1SD 0.0244(12) 0.0242(14) 0.0412(17) 0.0047(12) 0.0047(11) 0.0064(10)
F1SD 0.0419(11) 0.0570(15) 0.0626(15) 0.0313(12) 0.0033(10) 0.0203(10)
F2SD 0.0338(10) 0.0492(13) 0.0615(14) 0.0017(11) 0.0192(9) 0.0182(9)
F3SD 0.0263(9) 0.0479(13) 0.0768(16) -0.0169(12) -0.0074(10) 0.0050(9)
O1M 0.091(3) 0.096(3) 0.110(3) 0.002(3) 0.037(3) 0.015(2)
C1M 0.114(4) 0.129(5) 0.057(3) -0.017(3) 0.006(3) -0.072(4)
O1T 0.0439(17) 0.121(3) 0.103(3) -0.035(3) 0.0027(18) 0.0074(19)
C1T 0.048(2) 0.100(4) 0.098(4) -0.020(3) -0.009(3) 0.000(3)

loop_
_atom_type_symbol
_atom_type_description
_atom_type_scat_dispersion_real
_atom_type_scat_dispersion_imag
_atom_type_scat_source
C C 0.0033 0.0016 'International Tables Vol C Tables 4.2.6.8 and 6.1.1.4'
H H 0.0000 0.0000 'International Tables Vol C Tables 4.2.6.8 and 6.1.1.4'
N N 0.0061 0.0033 'International Tables Vol C Tables 4.2.6.8 and 6.1.1.4'
O O 0.0106 0.0060 'International Tables Vol C Tables 4.2.6.8 and 6.1.1.4'
F F 0.0171 0.0103 'International Tables Vol C Tables 4.2.6.8 and 6.1.1.4'
S S 0.1246 0.1234 'International Tables Vol C Tables 4.2.6.8 and 6.1.1.4'
Cu Cu 0.3201 1.2651 'International Tables Vol C Tables 4.2.6.8 and 6.1.1.4'

loop_
_geom_angle_atom_site_label_1
_geom_angle_atom_site_label_2
_geom_angle_atom_site_label_3
_geom_angle
_geom_angle_site_symmetry_1
_geom_angle_site_symmetry_3
N1A Cu1A N4A 173.63(10) . .
N1A Cu1A N3A 96.58(8) . .
N4A Cu1A N3A 80.96(8) . .
N1A Cu1A N2A 79.81(8) . .
N4A Cu1A N2A 106.29(9) . .
N3A Cu1A N2A 129.98(8) . .
N1A Cu1A O3A 92.58(8) . .
N4A Cu1A O3A 85.90(8) . .
N3A Cu1A O3A 141.92(8) . .
N2A Cu1A O3A 88.01(8) . .
C12A O1A C15A 117.28(19) . .
C21A O2A C15A 118.74(18) . .
C30A O3A Cu1A 123.47(16) . .
C1A N1A C5A 119.4(2) . .
C1A N1A Cu1A 125.45(17) . .
C5A N1A Cu1A 115.04(17) . .
C6A N2A C7A 120.5(2) . .
C6A N2A Cu1A 112.77(17) . .
C7A N2A Cu1A 126.68(15) . .
C24A N3A C20A 119.7(2) . .
C24A N3A Cu1A 113.80(17) . .
C20A N3A Cu1A 126.20(15) . .
C29A N4A C25A 118.7(2) . .
C29A N4A Cu1A 128.17(18) . .
C25A N4A Cu1A 112.87(17) . .
N1A C1A C2A 121.7(2) . .
C3A C2A C1A 118.9(3) . .
C2A C3A C4A 119.5(2) . .
C3A C4A C5A 118.7(2) . .
N1A C5A C4A 121.8(2) . .
N1A C5A C6A 115.1(2) . .
C4A C5A C6A 123.1(2) . .
N2A C6A C5A 117.1(2) . .
C8A C7A C12A 120.7(2) . .
C8A C7A N2A 121.6(2) . .
C12A C7A N2A 117.7(2) . .
C7A C8A C9A 120.7(2) . .
C8A C9A C10A 118.2(2) . .
C8A C9A C23A 120.5(2) . .
C10A C9A C23A 121.3(2) . .
C9A C10A C11A 121.8(2) . .
C12A C11A C10A 118.9(2) . .
C12A C11A C13A 118.4(2) . .
C10A C11A C13A 122.6(2) . .
O1A C12A C11A 124.3(2) . .
O1A C12A C7A 116.0(2) . .
C11A C12A C7A 119.7(2) . .
C16A C13A C11A 109.62(19) . .
C16A C13A C14A 108.1(2) . .
C11A C13A C14A 108.0(2) . .
C15A C14A C13A 106.83(19) . .
O1A C15A O2A 108.54(18) . .
O1A C15A C14A 112.1(2) . .
O2A C15A C14A 112.4(2) . .
C17A C16A C21A 118.9(2) . .
C17A C16A C13A 123.9(2) . .
C21A C16A C13A 117.1(2) . .
C16A C17A C18A 121.9(2) . 2_566
C19A C18A C17A 118.7(2) . 2_566
C19A C18A C22A 120.6(2) . .
C17A C18A C22A 120.7(2) 2_566 .
C18A C19A C20A 120.3(2) . .
C19A C20A C21A 120.5(2) . 2_566
C19A C20A N3A 122.1(2) . .
C21A C20A N3A 117.3(2) 2_566 .
O2A C21A C20A 116.2(2) . 2_566
O2A C21A C16A 124.1(2) . .
C20A C21A C16A 119.7(2) 2_566 .
N3A C24A C25A 116.3(2) . .
N4A C25A C26A 122.6(2) . .
N4A C25A C24A 115.1(2) . .
C26A C25A C24A 122.3(2) . .
C25A C26A C27A 118.0(3) . .
C28A C27A C26A 119.6(3) . .
C27A C28A C29A 118.9(3) . .
N4A C29A C28A 122.2(3) . .
N1B Cu1B N4B 168.19(9) . .
N1B Cu1B N2B 81.70(8) . .
N4B Cu1B N2B 104.58(8) . .
N1B Cu1B N3B 98.86(8) . .
N4B Cu1B N3B 81.81(8) . .
N2B Cu1B N3B 144.96(9) . .
N1B Cu1B O1SD 81.85(8) . .
N4B Cu1B O1SD 87.85(8) . .
N2B Cu1B O1SD 92.28(8) . .
N3B Cu1B O1SD 122.61(7) . .
C12B O1B C15B 117.92(19) . .
C21B O2B C15B 118.24(18) . .
C1B N1B C5B 118.7(2) . .
C1B N1B Cu1B 128.16(17) . .
C5B N1B Cu1B 113.10(16) . .
C6B N2B C7B 121.4(2) . .
C6B N2B Cu1B 113.81(16) . .
C7B N2B Cu1B 124.56(15) . .
C24B N3B C20B 119.8(2) . .
C24B N3B Cu1B 113.60(17) . .
C20B N3B Cu1B 126.55(16) . .
C29B N4B C25B 118.2(2) . .
C29B N4B Cu1B 128.78(17) . .
C25B N4B Cu1B 112.64(16) . .
N1B C1B C2B 121.9(2) . .
C3B C2B C1B 119.4(2) . .
C2B C3B C4B 119.0(3) . .
C5B C4B C3B 118.3(2) . .
N1B C5B C4B 122.6(2) . .
N1B C5B C6B 114.0(2) . .
C4B C5B C6B 123.4(2) . .
N2B C6B C5B 117.3(2) . .
C12B C7B C8B 120.7(2) . .
C12B C7B N2B 116.9(2) . .
C8B C7B N2B 122.4(2) . .
C7B C8B C9B 119.8(2) . .
C10B C9B C8B 118.5(2) . .
C10B C9B C23B 120.6(2) . .
C8B C9B C23B 120.8(2) . .
C11B C10B C9B 122.1(2) . .
C10B C11B C12B 118.9(2) . .
C10B C11B C13B 123.3(2) . .
C12B C11B C13B 117.7(2) . .
O1B C12B C11B 124.2(2) . .
O1B C12B C7B 115.8(2) . .
C11B C12B C7B 120.0(2) . .
C16B C13B C11B 108.0(2) . .
C16B C13B C14B 108.8(2) . .
C11B C13B C14B 108.3(2) . .
C15B C14B C13B 107.3(2) . .
O2B C15B O1B 108.57(19) . .
O2B C15B C14B 112.2(2) . .
O1B C15B C14B 111.8(2) . .
C21B C16B C17B 118.4(2) . 2_655
C21B C16B C13B 117.8(2) . .
C17B C16B C13B 123.7(2) 2_655 .
C18B C17B C16B 122.2(2) . 2_655
C17B C18B C19B 118.7(2) . .
C17B C18B C22B 121.7(2) . .
C19B C18B C22B 119.6(2) . .
C18B C19B C20B 119.9(2) . .
C21B C20B C19B 120.6(2) 2_655 .
C21B C20B N3B 118.2(2) 2_655 .
C19B C20B N3B 121.3(2) . .
O2B C21B C20B 115.9(2) . 2_655
O2B C21B C16B 123.9(2) . .
C20B C21B C16B 120.2(2) 2_655 .
N3B C24B C25B 117.5(2) . .
N4B C25B C26B 122.7(2) . .
N4B C25B C24B 114.2(2) . .
C26B C25B C24B 123.1(2) . .
C25B C26B C27B 118.7(3) . .
C28B C27B C26B 118.6(3) . .
C27B C28B C29B 119.7(3) . .
N4B C29B C28B 122.0(2) . .
O1SA S1SA O3SA 115.78(18) . .
O1SA S1SA O2SA 114.5(2) . .
O3SA S1SA O2SA 114.39(15) . .
O1SA S1SA C1SA 102.93(19) . .
O3SA S1SA C1SA 103.12(17) . .
O2SA S1SA C1SA 103.86(16) . .
F2SA C1SA F3SA 106.7(3) . .
F2SA C1SA F1SA 108.8(3) . .
F3SA C1SA F1SA 106.8(3) . .
F2SA C1SA S1SA 111.6(3) . .
F3SA C1SA S1SA 111.9(2) . .
F1SA C1SA S1SA 110.8(3) . .
O3SB S1SB O2SB 117.27(15) . .
O3SB S1SB O1SB 115.03(15) . .
O2SB S1SB O1SB 112.95(14) . .
O3SB S1SB C1SB 103.83(15) . .
O2SB S1SB C1SB 102.76(15) . .
O1SB S1SB C1SB 102.40(14) . .
F1SB C1SB F2SB 108.1(3) . .
F1SB C1SB F3SB 107.6(3) . .
F2SB C1SB F3SB 108.2(3) . .
F1SB C1SB S1SB 110.4(2) . .
F2SB C1SB S1SB 111.7(2) . .
F3SB C1SB S1SB 110.7(2) . .
O1SC S1SC O2SC 113.80(17) . .
O1SC S1SC O3SC 115.69(18) . .
O2SC S1SC O3SC 114.9(2) . .
O1SC S1SC C1SC 103.65(17) . .
O2SC S1SC C1SC 103.29(19) . .
O3SC S1SC C1SC 103.2(2) . .
F2SC C1SC F1SC 108.9(4) . .
F2SC C1SC F3SC 107.3(3) . .
F1SC C1SC F3SC 106.9(3) . .
F2SC C1SC S1SC 112.1(2) . .
F1SC C1SC S1SC 110.0(3) . .
F3SC C1SC S1SC 111.4(3) . .
O2SD S1SD O3SD 116.02(14) . .
O2SD S1SD O1SD 114.81(13) . .
O3SD S1SD O1SD 114.13(12) . .
O2SD S1SD C1SD 102.67(14) . .
O3SD S1SD C1SD 103.54(14) . .
O1SD S1SD C1SD 103.23(14) . .
S1SD O1SD Cu1B 138.15(12) . .
F3SD C1SD F2SD 107.7(2) . .
F3SD C1SD F1SD 108.0(3) . .
F2SD C1SD F1SD 107.5(3) . .
F3SD C1SD S1SD 111.6(2) . .
F2SD C1SD S1SD 110.5(2) . .
F1SD C1SD S1SD 111.4(2) . .

loop_
_geom_bond_atom_site_label_1
_geom_bond_atom_site_label_2
_geom_bond_distance
_geom_bond_site_symmetry_2
Cu1A N1A 1.984(2) .
Cu1A N4A 1.991(2) .
Cu1A N3A 2.016(2) .
Cu1A N2A 2.105(2) .
Cu1A O3A 2.1732(18) .
O1A C12A 1.368(3) .
O1A C15A 1.427(3) .
O2A C21A 1.367(3) .
O2A C15A 1.431(3) .
O3A C30A 1.446(3) .
N1A C1A 1.339(3) .
N1A C5A 1.346(3) .
N2A C6A 1.272(3) .
N2A C7A 1.428(3) .
N3A C24A 1.280(3) .
N3A C20A 1.419(3) .
N4A C29A 1.331(3) .
N4A C25A 1.341(3) .
C1A C2A 1.391(4) .
C2A C3A 1.380(4) .
C3A C4A 1.387(4) .
C4A C5A 1.387(3) .
C5A C6A 1.470(4) .
C7A C8A 1.387(3) .
C7A C12A 1.395(3) .
C8A C9A 1.391(4) .
C9A C10A 1.396(3) .
C9A C23A 1.503(3) .
C10A C11A 1.399(3) .
C11A C12A 1.392(3) .
C11A C13A 1.518(3) .
C13A C16A 1.503(4) .
C13A C14A 1.536(3) .
C14A C15A 1.508(3) .
C16A C17A 1.389(4) .
C16A C21A 1.398(3) .
C17A C18A 1.394(4) 2_566
C18A C19A 1.391(4) .
C18A C17A 1.394(4) 2_566
C18A C22A 1.514(4) .
C19A C20A 1.391(4) .
C20A C21A 1.397(3) 2_566
C21A C20A 1.397(3) 2_566
C24A C25A 1.466(4) .
C25A C26A 1.383(4) .
C26A C27A 1.386(4) .
C27A C28A 1.374(5) .
C28A C29A 1.383(4) .
Cu1B N1B 1.984(2) .
Cu1B N4B 1.984(2) .
Cu1B N2B 1.9949(19) .
Cu1B N3B 1.998(2) .
Cu1B O1SD 2.433(2) .
O1B C12B 1.380(3) .
O1B C15B 1.433(3) .
O2B C21B 1.377(3) .
O2B C15B 1.423(3) .
N1B C1B 1.337(3) .
N1B C5B 1.343(3) .
N2B C6B 1.268(3) .
N2B C7B 1.425(3) .
N3B C24B 1.275(3) .
N3B C20B 1.423(3) .
N4B C29B 1.335(3) .
N4B C25B 1.356(3) .
C1B C2B 1.384(4) .
C2B C3B 1.378(4) .
C3B C4B 1.391(4) .
C4B C5B 1.382(4) .
C5B C6B 1.472(3) .
C7B C12B 1.390(3) .
C7B C8B 1.393(3) .
C8B C9B 1.394(3) .
C9B C10B 1.391(4) .
C9B C23B 1.507(4) .
C10B C11B 1.386(4) .
C11B C12B 1.387(3) .
C11B C13B 1.517(4) .
C13B C16B 1.507(3) .
C13B C14B 1.530(4) .
C14B C15B 1.508(4) .
C16B C21B 1.391(3) .
C16B C17B 1.396(3) 2_655
C17B C18B 1.384(4) .
C17B C16B 1.396(3) 2_655
C18B C19B 1.393(4) .
C18B C22B 1.509(4) .
C19B C20B 1.394(3) .
C20B C21B 1.390(3) 2_655
C21B C20B 1.390(3) 2_655
C24B C25B 1.459(3) .
C25B C26B 1.373(4) .
C26B C27B 1.395(4) .
C27B C28B 1.376(4) .
C28B C29B 1.389(4) .
S1SA O1SA 1.417(3) .
S1SA O3SA 1.430(2) .
S1SA O2SA 1.445(3) .
S1SA C1SA 1.811(4) .
C1SA F2SA 1.319(4) .
C1SA F3SA 1.329(4) .
C1SA F1SA 1.333(4) .
S1SB O3SB 1.427(2) .
S1SB O2SB 1.445(2) .
S1SB O1SB 1.455(2) .
S1SB C1SB 1.828(3) .
C1SB F1SB 1.320(4) .
C1SB F2SB 1.326(4) .
C1SB F3SB 1.336(4) .
S1SC O1SC 1.420(2) .
S1SC O2SC 1.427(3) .
S1SC O3SC 1.435(3) .
S1SC C1SC 1.815(4) .
C1SC F2SC 1.305(5) .
C1SC F1SC 1.336(5) .
C1SC F3SC 1.338(5) .
S1SD O2SD 1.430(2) .
S1SD O3SD 1.434(2) .
S1SD O1SD 1.453(2) .
S1SD C1SD 1.826(3) .
C1SD F3SD 1.323(4) .
C1SD F2SD 1.327(4) .
C1SD F1SD 1.334(4) .
O1M C1M 1.272(6) .
O1T C1T 1.512(7) .

loop_
_geom_torsion_atom_site_label_1
_geom_torsion_atom_site_label_2
_geom_torsion_atom_site_label_3
_geom_torsion_atom_site_label_4
_geom_torsion
_geom_torsion_site_symmetry_1
_geom_torsion_site_symmetry_4
N1A Cu1A O3A C30A 11.7(2) . .
N4A Cu1A O3A C30A -174.5(2) . .
N3A Cu1A O3A C30A 115.8(2) . .
N2A Cu1A O3A C30A -68.0(2) . .
N4A Cu1A N1A C1A 17.5(9) . .
N3A Cu1A N1A C1A -49.4(2) . .
N2A Cu1A N1A C1A -178.9(2) . .
O3A Cu1A N1A C1A 93.6(2) . .
N4A Cu1A N1A C5A -166.0(7) . .
N3A Cu1A N1A C5A 127.04(18) . .
N2A Cu1A N1A C5A -2.48(17) . .
O3A Cu1A N1A C5A -89.98(18) . .
N1A Cu1A N2A C6A 0.07(18) . .
N4A Cu1A N2A C6A 178.20(18) . .
N3A Cu1A N2A C6A -90.0(2) . .
O3A Cu1A N2A C6A 93.05(18) . .
N1A Cu1A N2A C7A -176.3(2) . .
N4A Cu1A N2A C7A 1.8(2) . .
N3A Cu1A N2A C7A 93.6(2) . .
O3A Cu1A N2A C7A -83.4(2) . .
N1A Cu1A N3A C24A 165.4(2) . .
N4A Cu1A N3A C24A -8.6(2) . .
N2A Cu1A N3A C24A -112.4(2) . .
O3A Cu1A N3A C24A 62.7(2) . .
N1A Cu1A N3A C20A -8.5(2) . .
N4A Cu1A N3A C20A 177.4(2) . .
N2A Cu1A N3A C20A 73.7(2) . .
O3A Cu1A N3A C20A -111.3(2) . .
N1A Cu1A N4A C29A 115.6(8) . .
N3A Cu1A N4A C29A -176.7(3) . .
N2A Cu1A N4A C29A -47.5(3) . .
O3A Cu1A N4A C29A 39.2(3) . .
N1A Cu1A N4A C25A -58.9(9) . .
N3A Cu1A N4A C25A 8.82(19) . .
N2A Cu1A N4A C25A 137.96(19) . .
O3A Cu1A N4A C25A -135.3(2) . .
C5A N1A C1A C2A -2.5(4) . .
Cu1A N1A C1A C2A 173.8(2) . .
N1A C1A C2A C3A 1.1(4) . .
C1A C2A C3A C4A 0.8(4) . .
C2A C3A C4A C5A -1.4(4) . .
C1A N1A C5A C4A 1.9(4) . .
Cu1A N1A C5A C4A -174.8(2) . .
C1A N1A C5A C6A -179.0(2) . .
Cu1A N1A C5A C6A 4.3(3) . .
C3A C4A C5A N1A 0.0(4) . .
C3A C4A C5A C6A -179.0(2) . .
C7A N2A C6A C5A 178.8(2) . .
Cu1A N2A C6A C5A 2.2(3) . .
N1A C5A C6A N2A -4.4(3) . .
C4A C5A C6A N2A 174.7(2) . .
C6A N2A C7A C8A -70.8(3) . .
Cu1A N2A C7A C8A 105.4(2) . .
C6A N2A C7A C12A 113.0(3) . .
Cu1A N2A C7A C12A -70.9(3) . .
C12A C7A C8A C9A 1.5(4) . .
N2A C7A C8A C9A -174.6(2) . .
C7A C8A C9A C10A -2.0(4) . .
C7A C8A C9A C23A 178.2(2) . .
C8A C9A C10A C11A 1.0(4) . .
C23A C9A C10A C11A -179.2(2) . .
C9A C10A C11A C12A 0.5(4) . .
C9A C10A C11A C13A -176.5(2) . .
C15A O1A C12A C11A 4.9(3) . .
C15A O1A C12A C7A -173.6(2) . .
C10A C11A C12A O1A -179.5(2) . .
C13A C11A C12A O1A -2.4(4) . .
C10A C11A C12A C7A -1.0(3) . .
C13A C11A C12A C7A 176.1(2) . .
C8A C7A C12A O1A 178.7(2) . .
N2A C7A C12A O1A -5.1(3) . .
C8A C7A C12A C11A 0.1(4) . .
N2A C7A C12A C11A 176.3(2) . .
C12A C11A C13A C16A -87.8(3) . .
C10A C11A C13A C16A 89.2(3) . .
C12A C11A C13A C14A 29.7(3) . .
C10A C11A C13A C14A -153.3(2) . .
C16A C13A C14A C15A 60.8(3) . .
C11A C13A C14A C15A -57.7(3) . .
C12A O1A C15A O2A 88.5(2) . .
C12A O1A C15A C14A -36.3(3) . .
C21A O2A C15A O1A -95.8(2) . .
C21A O2A C15A C14A 28.8(3) . .
C13A C14A C15A O1A 63.2(3) . .
C13A C14A C15A O2A -59.4(3) . .
C11A C13A C16A C17A -94.3(3) . .
C14A C13A C16A C17A 148.3(2) . .
C11A C13A C16A C21A 82.9(3) . .
C14A C13A C16A C21A -34.5(3) . .
C21A C16A C17A C18A -1.7(4) . 2_566
C13A C16A C17A C18A 175.5(2) . 2_566
C17A C18A C19A C20A -0.4(4) 2_566 .
C22A C18A C19A C20A -179.4(2) . .
C18A C19A C20A C21A 0.9(4) . 2_566
C18A C19A C20A N3A -178.1(2) . .
C24A N3A C20A C19A -54.5(3) . .
Cu1A N3A C20A C19A 119.2(2) . .
C24A N3A C20A C21A 126.5(3) . 2_566
Cu1A N3A C20A C21A -59.9(3) . 2_566
C15A O2A C21A C20A 180.0(2) . 2_566
C15A O2A C21A C16A 0.6(3) . .
C17A C16A C21A O2A -179.5(2) . .
C13A C16A C21A O2A 3.2(3) . .
C17A C16A C21A C20A 1.2(3) . 2_566
C13A C16A C21A C20A -176.1(2) . 2_566
C20A N3A C24A C25A -178.8(2) . .
Cu1A N3A C24A C25A 6.8(3) . .
C29A N4A C25A C26A -0.8(4) . .
Cu1A N4A C25A C26A 174.3(2) . .
C29A N4A C25A C24A 177.1(3) . .
Cu1A N4A C25A C24A -7.9(3) . .
N3A C24A C25A N4A 0.7(4) . .
N3A C24A C25A C26A 178.5(3) . .
N4A C25A C26A C27A 0.8(5) . .
C24A C25A C26A C27A -176.9(3) . .
C25A C26A C27A C28A -0.5(5) . .
C26A C27A C28A C29A 0.2(5) . .
C25A N4A C29A C28A 0.4(5) . .
Cu1A N4A C29A C28A -173.8(2) . .
C27A C28A C29A N4A -0.1(5) . .
N4B Cu1B N1B C1B 52.9(5) . .
N2B Cu1B N1B C1B 175.9(2) . .
N3B Cu1B N1B C1B -39.5(2) . .
O1SD Cu1B N1B C1B 82.4(2) . .
N4B Cu1B N1B C5B -125.1(4) . .
N2B Cu1B N1B C5B -2.08(18) . .
N3B Cu1B N1B C5B 142.48(18) . .
O1SD Cu1B N1B C5B -95.61(18) . .
N1B Cu1B N2B C6B 2.44(19) . .
N4B Cu1B N2B C6B 172.23(19) . .
N3B Cu1B N2B C6B -91.2(2) . .
O1SD Cu1B N2B C6B 83.9(2) . .
N1B Cu1B N2B C7B 177.5(2) . .
N4B Cu1B N2B C7B -12.7(2) . .
N3B Cu1B N2B C7B 83.9(2) . .
O1SD Cu1B N2B C7B -101.05(19) . .
N1B Cu1B N3B C24B 167.91(19) . .
N4B Cu1B N3B C24B -0.17(19) . .
N2B Cu1B N3B C24B -103.9(2) . .
O1SD Cu1B N3B C24B 82.0(2) . .
N1B Cu1B N3B C20B -14.5(2) . .
N4B Cu1B N3B C20B 177.4(2) . .
N2B Cu1B N3B C20B 73.7(3) . .
O1SD Cu1B N3B C20B -100.5(2) . .
N1B Cu1B N4B C29B 82.0(5) . .
N2B Cu1B N4B C29B -39.0(2) . .
N3B Cu1B N4B C29B 176.2(2) . .
O1SD Cu1B N4B C29B 52.8(2) . .
N1B Cu1B N4B C25B -91.1(4) . .
N2B Cu1B N4B C25B 147.87(17) . .
N3B Cu1B N4B C25B 3.05(17) . .
O1SD Cu1B N4B C25B -120.33(18) . .
C5B N1B C1B C2B -2.9(4) . .
Cu1B N1B C1B C2B 179.1(2) . .
N1B C1B C2B C3B 0.4(4) . .
C1B C2B C3B C4B 1.2(5) . .
C2B C3B C4B C5B -0.2(5) . .
C1B N1B C5B C4B 4.1(4) . .
Cu1B N1B C5B C4B -177.7(2) . .
C1B N1B C5B C6B -176.8(2) . .
Cu1B N1B C5B C6B 1.5(3) . .
C3B C4B C5B N1B -2.5(5) . .
C3B C4B C5B C6B 178.4(3) . .
C7B N2B C6B C5B -177.6(2) . .
Cu1B N2B C6B C5B -2.3(3) . .
N1B C5B C6B N2B 0.6(4) . .
C4B C5B C6B N2B 179.8(3) . .
C6B N2B C7B C12B 117.0(3) . .
Cu1B N2B C7B C12B -57.7(3) . .
C6B N2B C7B C8B -64.6(3) . .
Cu1B N2B C7B C8B 120.7(2) . .
C12B C7B C8B C9B 0.6(3) . .
N2B C7B C8B C9B -177.7(2) . .
C7B C8B C9B C10B -1.2(3) . .
C7B C8B C9B C23B 176.8(2) . .
C8B C9B C10B C11B 0.3(4) . .
C23B C9B C10B C11B -177.6(2) . .
C9B C10B C11B C12B 1.1(4) . .
C9B C10B C11B C13B -174.9(2) . .
C15B O1B C12B C11B 4.3(3) . .
C15B O1B C12B C7B -174.30(19) . .
C10B C11B C12B O1B 179.9(2) . .
C13B C11B C12B O1B -3.9(3) . .
C10B C11B C12B C7B -1.6(3) . .
C13B C11B C12B C7B 174.6(2) . .
C8B C7B C12B O1B 179.4(2) . .
N2B C7B C12B O1B -2.1(3) . .
C8B C7B C12B C11B 0.8(3) . .
N2B C7B C12B C11B 179.2(2) . .
C10B C11B C13B C16B 90.3(3) . .
C12B C11B C13B C16B -85.7(3) . .
C10B C11B C13B C14B -152.0(2) . .
C12B C11B C13B C14B 32.0(3) . .
C16B C13B C14B C15B 58.1(3) . .
C11B C13B C14B C15B -59.0(2) . .
C21B O2B C15B O1B -90.6(2) . .
C21B O2B C15B C14B 33.4(3) . .
C12B O1B C15B O2B 90.4(2) . .
C12B O1B C15B C14B -33.9(3) . .
C13B C14B C15B O2B -60.6(3) . .
C13B C14B C15B O1B 61.6(3) . .
C11B C13B C16B C21B 85.7(3) . .
C14B C13B C16B C21B -31.6(3) . .
C11B C13B C16B C17B -89.1(3) . 2_655
C14B C13B C16B C17B 153.6(3) . 2_655
C16B C17B C18B C19B 0.9(5) 2_655 .
C16B C17B C18B C22B 179.8(3) 2_655 .
C17B C18B C19B C20B -1.9(4) . .
C22B C18B C19B C20B 179.2(3) . .
C18B C19B C20B C21B 2.3(4) . 2_655
C18B C19B C20B N3B -176.4(3) . .
C24B N3B C20B C21B 125.1(3) . 2_655
Cu1B N3B C20B C21B -52.3(3) . 2_655
C24B N3B C20B C19B -56.1(4) . .
Cu1B N3B C20B C19B 126.4(2) . .
C15B O2B C21B C20B 175.4(2) . 2_655
C15B O2B C21B C16B -4.1(4) . .
C17B C16B C21B O2B 178.8(2) 2_655 .
C13B C16B C21B O2B 3.8(4) . .
C17B C16B C21B C20B -0.6(4) 2_655 2_655
C13B C16B C21B C20B -175.7(2) . 2_655
C20B N3B C24B C25B 179.6(2) . .
Cu1B N3B C24B C25B -2.7(3) . .
C29B N4B C25B C26B 0.3(4) . .
Cu1B N4B C25B C26B 174.2(2) . .
C29B N4B C25B C24B -179.1(2) . .
Cu1B N4B C25B C24B -5.2(3) . .
N3B C24B C25B N4B 5.3(4) . .
N3B C24B C25B C26B -174.0(3) . .
N4B C25B C26B C27B -0.7(5) . .
C24B C25B C26B C27B 178.6(3) . .
C25B C26B C27B C28B 0.7(5) . .
C26B C27B C28B C29B -0.3(5) . .
C25B N4B C29B C28B 0.1(4) . .
Cu1B N4B C29B C28B -172.7(2) . .
C27B C28B C29B N4B -0.1(5) . .
O1SA S1SA C1SA F2SA -171.4(3) . .
O3SA S1SA C1SA F2SA 67.9(3) . .
O2SA S1SA C1SA F2SA -51.8(3) . .
O1SA S1SA C1SA F3SA 69.1(3) . .
O3SA S1SA C1SA F3SA -51.6(3) . .
O2SA S1SA C1SA F3SA -171.2(3) . .
O1SA S1SA C1SA F1SA -49.9(3) . .
O3SA S1SA C1SA F1SA -170.7(3) . .
O2SA S1SA C1SA F1SA 69.7(3) . .
O3SB S1SB C1SB F1SB 177.3(2) . .
O2SB S1SB C1SB F1SB 54.6(2) . .
O1SB S1SB C1SB F1SB -62.7(2) . .
O3SB S1SB C1SB F2SB -62.4(2) . .
O2SB S1SB C1SB F2SB 174.9(2) . .
O1SB S1SB C1SB F2SB 57.6(2) . .
O3SB S1SB C1SB F3SB 58.3(2) . .
O2SB S1SB C1SB F3SB -64.4(2) . .
O1SB S1SB C1SB F3SB 178.3(2) . .
O1SC S1SC C1SC F2SC -57.2(3) . .
O2SC S1SC C1SC F2SC 61.7(4) . .
O3SC S1SC C1SC F2SC -178.3(3) . .
O1SC S1SC C1SC F1SC 64.0(3) . .
O2SC S1SC C1SC F1SC -177.0(3) . .
O3SC S1SC C1SC F1SC -57.0(3) . .
O1SC S1SC C1SC F3SC -177.6(3) . .
O2SC S1SC C1SC F3SC -58.6(3) . .
O3SC S1SC C1SC F3SC 61.4(3) . .
O2SD S1SD O1SD Cu1B 9.8(2) . .
O3SD S1SD O1SD Cu1B 147.21(16) . .
C1SD S1SD O1SD Cu1B -101.15(18) . .
N1B Cu1B O1SD S1SD 117.38(18) . .
N4B Cu1B O1SD S1SD -68.42(18) . .
N2B Cu1B O1SD S1SD 36.10(18) . .
N3B Cu1B O1SD S1SD -147.28(16) . .
O2SD S1SD C1SD F3SD -60.2(3) . .
O3SD S1SD C1SD F3SD 178.7(2) . .
O1SD S1SD C1SD F3SD 59.4(3) . .
O2SD S1SD C1SD F2SD 59.6(2) . .
O3SD S1SD C1SD F2SD -61.5(2) . .
O1SD S1SD C1SD F2SD 179.2(2) . .
O2SD S1SD C1SD F1SD 179.0(2) . .
O3SD S1SD C1SD F1SD 57.9(3) . .
O1SD S1SD C1SD F1SD -61.3(3) . .
